data_4334686
loop_
_publ_author_name
'Christian Hering'
'Axel Schulz'
'Alexander Villinger'

_publ_contact_author_address
;
Universit\"at Rostock
Institut f\"ur Chemie
Abteilung f\"ur Anorganische Chemie
Albert-Einstein-Strasse 3a 
18059 Rostock
Bundesrepublik Deutschland
;
_publ_contact_author_email
;
axel.schulz@uni-rostock.de'
;
_publ_contact_author_fax '+49 (0)381/498-6382'
_publ_contact_author_name 'Axel Schulz'
_publ_contact_author_phone '+49 (0)381/498-6400'
_publ_section_title
;
 On the Synthesis and Reactivity of Highly Labile Pseudohalogen
 Phosphenium Ions
;
_journal_name_full 'Inorganic Chemistry'
_journal_page_first 5214
_journal_page_last 5225
_journal_paper_doi 10.1021/ic4001285
_journal_volume 52
_journal_year 2013
_chemical_formula_moiety 'C12 H26 N4 P Si2 +, Cl4 Ga -, C3.5 H4'
_chemical_formula_sum 'C15.5 H30 Cl4 Ga N4 P Si2'
_chemical_formula_weight 571.10
_chemical_name_systematic
;
 ?
;
_space_group_IT_number 2
_symmetry_cell_setting triclinic
_symmetry_Int_Tables_number 2
_symmetry_space_group_name_Hall '-P 1'
_symmetry_space_group_name_H-M 'P -1'
_atom_sites_solution_hydrogens geom
_atom_sites_solution_primary direct
_atom_sites_solution_secondary difmap
_audit_author_name 'Hering, C.; Villinger, A.'
_audit_creation_method SHELXL-97
_cell_angle_alpha 97.471(4)
_cell_angle_beta 96.939(4)
_cell_angle_gamma 94.922(4)
_cell_formula_units_Z 2
_cell_length_a 9.1605(6)
_cell_length_b 10.0806(8)
_cell_length_c 14.5753(11)
_cell_measurement_reflns_used 9289
_cell_measurement_temperature 173(2)
_cell_measurement_theta_max 52.875
_cell_measurement_theta_min 4.644
_cell_volume 1317.67(17)
_computing_cell_refinement 'Bruker Apex V7.51A'
_computing_data_collection 'Bruker Apex V7.51A'
_computing_data_reduction 'Bruker SAINT'
_computing_molecular_graphics 'ORTEP-3v2.01 (Farrugia, 1997)'
_computing_publication_material SHELXL-97
_computing_structure_refinement 'SHELXL-97 (Sheldrick, 2008)'
_computing_structure_solution 'SHELXS-97 (Sheldrick, 1997)'
_diffrn_ambient_temperature 173(2)
_diffrn_measured_fraction_theta_full 0.983
_diffrn_measured_fraction_theta_max 0.983
_diffrn_measurement_device_type 'Bruker Apex Kappa II-CCD-diffractometer'
_diffrn_measurement_method 'phi and omega scans'
_diffrn_radiation_monochromator graphite
_diffrn_radiation_source 'sealed tube'
_diffrn_radiation_type MoK\a
_diffrn_radiation_wavelength 0.71073
_diffrn_reflns_av_R_equivalents 0.0463
_diffrn_reflns_av_sigmaI/netI 0.0475
_diffrn_reflns_limit_h_max 8
_diffrn_reflns_limit_h_min -12
_diffrn_reflns_limit_k_max 14
_diffrn_reflns_limit_k_min -14
_diffrn_reflns_limit_l_max 20
_diffrn_reflns_limit_l_min -20
_diffrn_reflns_number 34457
_diffrn_reflns_theta_full 30.03
_diffrn_reflns_theta_max 30.03
_diffrn_reflns_theta_min 1.42
_exptl_absorpt_coefficient_mu 1.612
_exptl_absorpt_correction_T_max 0.9383
_exptl_absorpt_correction_T_min 0.5870
_exptl_absorpt_correction_type multi-scan
_exptl_absorpt_process_details '(SADABS; Sheldrick, 2004)'
_exptl_crystal_colour colourless
_exptl_crystal_density_diffrn 1.439
_exptl_crystal_description plate
_exptl_crystal_F_000 586
_exptl_crystal_size_max 0.37
_exptl_crystal_size_mid 0.13
_exptl_crystal_size_min 0.04
_refine_diff_density_max 0.730
_refine_diff_density_min -0.641
_refine_diff_density_rms 0.070
_refine_ls_extinction_method none
_refine_ls_goodness_of_fit_ref 1.015
_refine_ls_hydrogen_treatment constr
_refine_ls_matrix_type full
_refine_ls_number_parameters 287
_refine_ls_number_reflns 7567
_refine_ls_number_restraints 0
_refine_ls_restrained_S_all 1.015
_refine_ls_R_factor_all 0.0714
_refine_ls_R_factor_gt 0.0388
_refine_ls_shift/su_max 0.001
_refine_ls_shift/su_mean 0.000
_refine_ls_structure_factor_coef Fsqd
_refine_ls_weighting_details 'calc w=1/[\s^2^(Fo^2^)+(0.0375P)^2^+0.4738P] where P=(Fo^2^+2Fc^2^)/3'
_refine_ls_weighting_scheme calc
_refine_ls_wR_factor_gt 0.0802
_refine_ls_wR_factor_ref 0.0933
_reflns_number_gt 5235
_reflns_number_total 7567
_reflns_threshold_expression >2\s(I)
_cod_data_source_file ic4001285_si_002_13.cif
_cod_data_source_block ch186_npn3_chd_gacl4
_cod_original_formula_sum 'C15.50 H30 Cl4 Ga N4 P Si2'
_cod_database_code 4334686

loop_
_symmetry_equiv_pos_as_xyz
'x, y, z'
'-x, -y, -z'

loop_
_atom_site_label
_atom_site_type_symbol
_atom_site_fract_x
_atom_site_fract_y
_atom_site_fract_z
_atom_site_U_iso_or_equiv
_atom_site_adp_type
_atom_site_occupancy
_atom_site_symmetry_multiplicity
_atom_site_calc_flag
_atom_site_refinement_flags
N1 N 0.30174(19) 0.26826(16) 0.33732(12) 0.0263(4) Uani 1 1 d .
N2 N 0.3787(2) 0.50281(19) 0.29108(14) 0.0377(5) Uani 1 1 d .
N3 N 0.3881(2) 0.5950(2) 0.24458(16) 0.0429(5) Uani 1 1 d .
N4 N 0.4071(3) 0.6882(2) 0.2103(2) 0.0659(7) Uani 1 1 d .
Si1 Si 0.19306(7) 0.27810(6) 0.43382(4) 0.03095(14) Uani 1 1 d .
Si2 Si 0.46485(7) 0.17819(6) 0.34705(5) 0.03386(15) Uani 1 1 d .
P1 P 0.27608(6) 0.35517(5) 0.25271(4) 0.02615(12) Uani 1 1 d .
C1 C 0.2998(3) 0.2760(3) 0.13622(16) 0.0440(6) Uani 1 1 d .
H1 H 0.4005 0.2494 0.1277 0.053 Uiso 1 1 calc R
C2 C 0.2477(3) 0.3865(3) 0.08348(18) 0.0509(7) Uani 1 1 d .
H2 H 0.2915 0.4155 0.0327 0.061 Uiso 1 1 calc R
C3 C 0.1332(3) 0.4381(3) 0.11703(18) 0.0477(7) Uani 1 1 d .
H3 H 0.0848 0.5085 0.0932 0.057 Uiso 1 1 calc R
C4 C 0.0896(3) 0.3709(2) 0.19771(17) 0.0390(5) Uani 1 1 d .
H4 H 0.0230 0.4180 0.2377 0.047 Uiso 1 1 calc R
C5 C 0.0412(3) 0.2209(3) 0.1584(2) 0.0573(8) Uani 1 1 d .
H5A H 0.0098 0.1717 0.2083 0.069 Uiso 1 1 calc R
H5B H -0.0429 0.2136 0.1079 0.069 Uiso 1 1 calc R
C6 C 0.1733(4) 0.1617(3) 0.12060(19) 0.0570(8) Uani 1 1 d .
H6A H 0.1485 0.1271 0.0533 0.068 Uiso 1 1 calc R
H6B H 0.2022 0.0867 0.1541 0.068 Uiso 1 1 calc R
C7 C 0.0121(3) 0.3398(3) 0.4023(2) 0.0555(8) Uani 1 1 d .
H7A H 0.0273 0.4335 0.3911 0.083 Uiso 1 1 calc R
H7B H -0.0474 0.3343 0.4535 0.083 Uiso 1 1 calc R
H7C H -0.0395 0.2843 0.3455 0.083 Uiso 1 1 calc R
C8 C 0.2915(3) 0.3994(3) 0.53258(19) 0.0552(7) Uani 1 1 d .
H8A H 0.3843 0.3660 0.5558 0.083 Uiso 1 1 calc R
H8B H 0.2294 0.4099 0.5828 0.083 Uiso 1 1 calc R
H8C H 0.3129 0.4866 0.5115 0.083 Uiso 1 1 calc R
C9 C 0.1583(3) 0.1054(3) 0.46147(19) 0.0503(7) Uani 1 1 d .
H9A H 0.1051 0.0473 0.4063 0.075 Uiso 1 1 calc R
H9B H 0.0985 0.1063 0.5129 0.075 Uiso 1 1 calc R
H9C H 0.2527 0.0710 0.4798 0.075 Uiso 1 1 calc R
C10 C 0.4110(3) -0.0002(2) 0.2982(2) 0.0512(7) Uani 1 1 d .
H10A H 0.3286 -0.0356 0.3281 0.077 Uiso 1 1 calc R
H10B H 0.4953 -0.0521 0.3099 0.077 Uiso 1 1 calc R
H10C H 0.3805 -0.0075 0.2308 0.077 Uiso 1 1 calc R
C11 C 0.6091(3) 0.2549(3) 0.2854(2) 0.0482(6) Uani 1 1 d .
H11A H 0.5790 0.2345 0.2178 0.072 Uiso 1 1 calc R
H11B H 0.7029 0.2180 0.3017 0.072 Uiso 1 1 calc R
H11C H 0.6217 0.3526 0.3041 0.072 Uiso 1 1 calc R
C12 C 0.5495(3) 0.1935(3) 0.4709(2) 0.0544(7) Uani 1 1 d .
H12A H 0.5768 0.2886 0.4957 0.082 Uiso 1 1 calc R
H12B H 0.6381 0.1454 0.4747 0.082 Uiso 1 1 calc R
H12C H 0.4784 0.1544 0.5075 0.082 Uiso 1 1 calc R
C13 C 0.435(2) -0.129(3) -0.0054(15) 0.041(3) Uani 0.50 1 d P
C14 C 0.3865(18) -0.029(3) -0.0616(14) 0.047(3) Uani 0.50 1 d P
H14 H 0.2957 -0.0476 -0.1023 0.057 Uiso 0.50 1 calc PR
C15 C 0.466(3) 0.088(3) -0.0573(18) 0.052(5) Uani 0.50 1 d P
H15 H 0.4301 0.1533 -0.0930 0.062 Uiso 0.50 1 calc PR
C16 C 0.601(2) 0.117(3) -0.0020(18) 0.052(4) Uani 0.50 1 d P
H16 H 0.6581 0.1996 -0.0022 0.062 Uiso 0.50 1 calc PR
C17 C 0.6511(19) 0.029(3) 0.0516(15) 0.050(3) Uani 0.50 1 d P
H17 H 0.7437 0.0513 0.0901 0.060 Uiso 0.50 1 calc PR
C18 C 0.569(3) -0.096(3) 0.0523(16) 0.048(4) Uani 0.50 1 d P
H18 H 0.6047 -0.1572 0.0919 0.058 Uiso 0.50 1 calc PR
C19 C 0.3500(7) -0.2624(6) -0.0092(4) 0.0563(15) Uani 0.50 1 d P
H19A H 0.2706 -0.2534 0.0300 0.084 Uiso 0.50 1 calc PR
H19B H 0.4160 -0.3259 0.0139 0.084 Uiso 0.50 1 calc PR
H19C H 0.3071 -0.2959 -0.0738 0.084 Uiso 0.50 1 calc PR
Cl1 Cl 0.81165(10) 0.92833(8) 0.28420(5) 0.0663(2) Uani 1 1 d .
Cl2 Cl 1.03404(9) 0.80770(8) 0.11687(5) 0.05799(19) Uani 1 1 d .
Cl3 Cl 1.08433(7) 0.71206(6) 0.34252(4) 0.04371(15) Uani 1 1 d .
Cl4 Cl 0.76383(8) 0.58146(7) 0.18575(5) 0.05431(18) Uani 1 1 d .
Ga1 Ga 0.92174(3) 0.75794(3) 0.232310(17) 0.03503(8) Uani 1 1 d .

loop_
_atom_site_aniso_label
_atom_site_aniso_U_11
_atom_site_aniso_U_22
_atom_site_aniso_U_33
_atom_site_aniso_U_23
_atom_site_aniso_U_13
_atom_site_aniso_U_12
N1 0.0257(10) 0.0233(9) 0.0294(9) 0.0055(7) 0.0008(7) 0.0020(7)
N2 0.0421(12) 0.0261(10) 0.0422(11) 0.0070(9) -0.0043(9) -0.0007(8)
N3 0.0403(13) 0.0292(11) 0.0573(14) 0.0029(10) 0.0067(10) -0.0023(9)
N4 0.0771(19) 0.0348(13) 0.089(2) 0.0230(13) 0.0155(15) -0.0047(12)
Si1 0.0339(4) 0.0291(3) 0.0293(3) 0.0047(2) 0.0046(2) -0.0018(2)
Si2 0.0296(4) 0.0260(3) 0.0459(4) 0.0079(3) -0.0006(3) 0.0055(2)
P1 0.0283(3) 0.0224(3) 0.0275(3) 0.0058(2) 0.0011(2) 0.0018(2)
C1 0.0586(18) 0.0435(14) 0.0295(12) 0.0012(11) 0.0046(11) 0.0111(12)
C2 0.071(2) 0.0504(16) 0.0306(13) 0.0148(12) 0.0003(12) -0.0014(14)
C3 0.0591(18) 0.0427(15) 0.0403(14) 0.0173(12) -0.0095(12) 0.0050(13)
C4 0.0334(13) 0.0431(14) 0.0397(13) 0.0131(11) -0.0064(10) 0.0047(10)
C5 0.0567(19) 0.0552(18) 0.0508(17) 0.0177(14) -0.0217(13) -0.0203(14)
C6 0.088(2) 0.0362(14) 0.0377(15) 0.0005(12) -0.0183(14) -0.0001(14)
C7 0.0402(16) 0.080(2) 0.0539(17) 0.0181(15) 0.0212(13) 0.0163(14)
C8 0.0615(19) 0.0529(17) 0.0438(15) -0.0126(13) 0.0112(13) -0.0132(14)
C9 0.067(2) 0.0397(14) 0.0464(16) 0.0127(12) 0.0174(13) -0.0076(12)
C10 0.0470(17) 0.0319(13) 0.073(2) 0.0019(13) 0.0035(13) 0.0086(11)
C11 0.0297(14) 0.0517(16) 0.0638(18) 0.0067(13) 0.0083(12) 0.0070(11)
C12 0.0454(17) 0.0531(17) 0.0625(18) 0.0172(14) -0.0148(13) 0.0097(13)
C13 0.040(8) 0.052(5) 0.032(5) -0.002(3) 0.016(5) 0.004(5)
C14 0.034(7) 0.077(7) 0.036(4) 0.010(4) 0.017(4) 0.007(6)
C15 0.070(15) 0.050(5) 0.043(5) 0.016(4) 0.020(7) 0.011(7)
C16 0.054(11) 0.055(7) 0.048(6) 0.005(5) 0.025(6) -0.001(6)
C17 0.039(8) 0.063(6) 0.044(6) 0.001(5) 0.013(5) -0.017(7)
C18 0.046(9) 0.062(7) 0.033(6) 0.000(4) -0.002(5) 0.006(6)
C19 0.056(4) 0.057(4) 0.057(4) 0.011(3) 0.016(3) -0.004(3)
Cl1 0.0762(6) 0.0638(5) 0.0577(4) -0.0016(4) -0.0086(4) 0.0403(4)
Cl2 0.0685(5) 0.0631(5) 0.0422(4) 0.0201(3) 0.0061(3) -0.0113(4)
Cl3 0.0457(4) 0.0488(4) 0.0377(3) 0.0111(3) -0.0019(2) 0.0139(3)
Cl4 0.0475(4) 0.0528(4) 0.0591(4) 0.0089(3) 0.0030(3) -0.0105(3)
Ga1 0.03894(16) 0.03403(15) 0.03197(14) 0.00733(11) -0.00027(10) 0.00593(11)

loop_
_atom_type_symbol
_atom_type_description
_atom_type_scat_dispersion_real
_atom_type_scat_dispersion_imag
_atom_type_scat_source
C C 0.0033 0.0016 'International Tables Vol C Tables 4.2.6.8 and 6.1.1.4'
H H 0.0000 0.0000 'International Tables Vol C Tables 4.2.6.8 and 6.1.1.4'
N N 0.0061 0.0033 'International Tables Vol C Tables 4.2.6.8 and 6.1.1.4'
Si Si 0.0817 0.0704 'International Tables Vol C Tables 4.2.6.8 and 6.1.1.4'
P P 0.1023 0.0942 'International Tables Vol C Tables 4.2.6.8 and 6.1.1.4'
Cl Cl 0.1484 0.1585 'International Tables Vol C Tables 4.2.6.8 and 6.1.1.4'
Ga Ga 0.2307 1.6083 'International Tables Vol C Tables 4.2.6.8 and 6.1.1.4'

loop_
_geom_angle_atom_site_label_1
_geom_angle_atom_site_label_2
_geom_angle_atom_site_label_3
_geom_angle
P1 N1 Si2 118.37(10)
P1 N1 Si1 122.94(10)
Si2 N1 Si1 117.88(10)
N3 N2 P1 123.47(17)
N4 N3 N2 172.0(3)
N1 Si1 C7 111.90(10)
N1 Si1 C9 107.00(10)
C7 Si1 C9 107.81(14)
N1 Si1 C8 109.53(11)
C7 Si1 C8 106.59(14)
C9 Si1 C8 114.09(14)
N1 Si2 C10 108.66(11)
N1 Si2 C11 110.31(10)
C10 Si2 C11 111.29(13)
N1 Si2 C12 110.62(11)
C10 Si2 C12 110.58(13)
C11 Si2 C12 105.37(14)
N1 P1 N2 104.63(10)
N1 P1 C1 117.60(10)
N2 P1 C1 115.68(12)
N1 P1 C4 120.70(11)
N2 P1 C4 114.28(11)
C1 P1 C4 83.71(12)
C2 C1 C6 107.4(2)
C2 C1 P1 97.24(17)
C6 C1 P1 99.97(18)
C2 C1 H1 116.5
C6 C1 H1 116.5
P1 C1 H1 116.5
C3 C2 C1 111.6(2)
C3 C2 H2 124.2
C1 C2 H2 124.2
C2 C3 C4 111.6(2)
C2 C3 H3 124.2
C4 C3 H3 124.2
C3 C4 C5 106.5(2)
C3 C4 P1 97.34(17)
C5 C4 P1 99.22(17)
C3 C4 H4 116.9
C5 C4 H4 116.9
P1 C4 H4 116.9
C6 C5 C4 107.7(2)
C6 C5 H5A 110.2
C4 C5 H5A 110.2
C6 C5 H5B 110.2
C4 C5 H5B 110.2
H5A C5 H5B 108.5
C5 C6 C1 106.7(2)
C5 C6 H6A 110.4
C1 C6 H6A 110.4
C5 C6 H6B 110.4
C1 C6 H6B 110.4
H6A C6 H6B 108.6
Si1 C7 H7A 109.5
Si1 C7 H7B 109.5
H7A C7 H7B 109.5
Si1 C7 H7C 109.5
H7A C7 H7C 109.5
H7B C7 H7C 109.5
Si1 C8 H8A 109.5
Si1 C8 H8B 109.5
H8A C8 H8B 109.5
Si1 C8 H8C 109.5
H8A C8 H8C 109.5
H8B C8 H8C 109.5
Si1 C9 H9A 109.5
Si1 C9 H9B 109.5
H9A C9 H9B 109.5
Si1 C9 H9C 109.5
H9A C9 H9C 109.5
H9B C9 H9C 109.5
Si2 C10 H10A 109.5
Si2 C10 H10B 109.5
H10A C10 H10B 109.5
Si2 C10 H10C 109.5
H10A C10 H10C 109.5
H10B C10 H10C 109.5
Si2 C11 H11A 109.5
Si2 C11 H11B 109.5
H11A C11 H11B 109.5
Si2 C11 H11C 109.5
H11A C11 H11C 109.5
H11B C11 H11C 109.5
Si2 C12 H12A 109.5
Si2 C12 H12B 109.5
H12A C12 H12B 109.5
Si2 C12 H12C 109.5
H12A C12 H12C 109.5
H12B C12 H12C 109.5
C18 C13 C14 117(2)
C18 C13 C19 121(2)
C14 C13 C19 122.7(18)
C15 C14 C13 121(2)
C15 C14 H14 119.5
C13 C14 H14 119.5
C14 C15 C16 121(2)
C14 C15 H15 119.4
C16 C15 H15 119.4
C17 C16 C15 121(2)
C17 C16 H16 119.7
C15 C16 H16 119.7
C16 C17 C18 121(2)
C16 C17 H17 119.6
C18 C17 H17 119.6
C13 C18 C17 119(3)
C13 C18 H18 120.3
C17 C18 H18 120.3
C13 C19 H19A 109.5
C13 C19 H19B 109.5
H19A C19 H19B 109.5
C13 C19 H19C 109.5
H19A C19 H19C 109.5
H19B C19 H19C 109.5
Cl1 Ga1 Cl2 109.05(3)
Cl1 Ga1 Cl4 110.86(4)
Cl2 Ga1 Cl4 109.53(3)
Cl1 Ga1 Cl3 109.77(3)
Cl2 Ga1 Cl3 108.91(3)
Cl4 Ga1 Cl3 108.70(3)

loop_
_geom_bond_atom_site_label_1
_geom_bond_atom_site_label_2
_geom_bond_distance
N1 P1 1.6094(18)
N1 Si2 1.8144(18)
N1 Si1 1.8161(18)
N2 N3 1.223(3)
N2 P1 1.682(2)
N3 N4 1.130(3)
Si1 C7 1.847(3)
Si1 C9 1.847(3)
Si1 C8 1.849(3)
Si2 C10 1.848(3)
Si2 C11 1.856(3)
Si2 C12 1.858(3)
P1 C1 1.826(2)
P1 C4 1.826(2)
C1 C2 1.511(4)
C1 C6 1.537(4)
C1 H1 1.0000
C2 C3 1.327(4)
C2 H2 0.9500
C3 C4 1.508(4)
C3 H3 0.9500
C4 C5 1.552(4)
C4 H4 1.0000
C5 C6 1.524(4)
C5 H5A 0.9900
C5 H5B 0.9900
C6 H6A 0.9900
C6 H6B 0.9900
C7 H7A 0.9800
C7 H7B 0.9800
C7 H7C 0.9800
C8 H8A 0.9800
C8 H8B 0.9800
C8 H8C 0.9800
C9 H9A 0.9800
C9 H9B 0.9800
C9 H9C 0.9800
C10 H10A 0.9800
C10 H10B 0.9800
C10 H10C 0.9800
C11 H11A 0.9800
C11 H11B 0.9800
C11 H11C 0.9800
C12 H12A 0.9800
C12 H12B 0.9800
C12 H12C 0.9800
C13 C18 1.39(4)
C13 C14 1.45(4)
C13 C19 1.49(3)
C14 C15 1.32(4)
C14 H14 0.9500
C15 C16 1.37(4)
C15 H15 0.9500
C16 C17 1.33(4)
C16 H16 0.9500
C17 C18 1.42(4)
C17 H17 0.9500
C18 H18 0.9500
C19 H19A 0.9800
C19 H19B 0.9800
C19 H19C 0.9800
Cl1 Ga1 2.1640(7)
Cl2 Ga1 2.1656(7)
Cl3 Ga1 2.1785(6)
Cl4 Ga1 2.1738(7)

loop_
_geom_torsion_atom_site_label_1
_geom_torsion_atom_site_label_2
_geom_torsion_atom_site_label_3
_geom_torsion_atom_site_label_4
_geom_torsion
P1 N2 N3 N4 179(100)
P1 N1 Si1 C7 22.84(17)
Si2 N1 Si1 C7 -167.62(13)
P1 N1 Si1 C9 140.72(14)
Si2 N1 Si1 C9 -49.74(14)
P1 N1 Si1 C8 -95.13(16)
Si2 N1 Si1 C8 74.40(15)
P1 N1 Si2 C10 -100.00(14)
Si1 N1 Si2 C10 89.98(14)
P1 N1 Si2 C11 22.25(16)
Si1 N1 Si2 C11 -147.78(12)
P1 N1 Si2 C12 138.43(13)
Si1 N1 Si2 C12 -31.59(15)
Si2 N1 P1 N2 -83.30(13)
Si1 N1 P1 N2 86.19(13)
Si2 N1 P1 C1 46.63(16)
Si1 N1 P1 C1 -143.88(13)
Si2 N1 P1 C4 146.22(12)
Si1 N1 P1 C4 -44.29(17)
N3 N2 P1 N1 179.2(2)
N3 N2 P1 C1 48.1(2)
N3 N2 P1 C4 -46.7(2)
N1 P1 C1 C2 173.68(16)
N2 P1 C1 C2 -61.7(2)
C4 P1 C1 C2 52.22(18)
N1 P1 C1 C6 64.5(2)
N2 P1 C1 C6 -170.90(15)
C4 P1 C1 C6 -56.95(17)
C6 C1 C2 C3 63.6(3)
P1 C1 C2 C3 -39.3(3)
C1 C2 C3 C4 0.0(3)
C2 C3 C4 C5 -62.7(3)
C2 C3 C4 P1 39.3(2)
N1 P1 C4 C3 -170.75(14)
N2 P1 C4 C3 63.09(18)
C1 P1 C4 C3 -52.29(17)
N1 P1 C4 C5 -62.63(19)
N2 P1 C4 C5 171.21(16)
C1 P1 C4 C5 55.83(18)
C3 C4 C5 C6 60.6(3)
P1 C4 C5 C6 -39.9(2)
C4 C5 C6 C1 -0.6(3)
C2 C1 C6 C5 -59.9(3)
P1 C1 C6 C5 41.0(2)
C18 C13 C14 C15 0(2)
C19 C13 C14 C15 -179.1(16)
C13 C14 C15 C16 2(3)
C14 C15 C16 C17 -3(3)
C15 C16 C17 C18 1(2)
C14 C13 C18 C17 -2(3)
C19 C13 C18 C17 177.3(15)
C16 C17 C18 C13 1(3)
